data_7032481
loop_
_publ_author_name
'Matussek, Julia'
'Herbst-Irmer, Regine'
'Objartel, Ina'
'Stalke, Dietmar'

_publ_section_title
;
 Transition metal complexes containing the S(NtBu)4(2-) tetraimidosulfate
 dianion.
;
_journal_issue 42
_journal_name_full 'Dalton transactions (Cambridge, England : 2003)'
_journal_page_first 15944
_journal_page_last 15949
_journal_paper_doi 10.1039/c4dt01995d
_journal_volume 43
_journal_year 2014
_chemical_formula_sum 'C52 H108 Cd2 I4 Li2 N4 O9 S'
_chemical_formula_weight 1711.76
_chemical_name_systematic
;
 ?
;
_space_group_crystal_system monoclinic
_space_group_IT_number 14
_space_group_name_Hall '-P 2ybc'
_space_group_name_H-M_alt 'P 1 21/c 1'
_symmetry_space_group_name_Hall '-P 2ybc'
_symmetry_space_group_name_H-M 'P 1 21/c 1'
_atom_sites_solution_hydrogens geom
_audit_creation_method SHELXL-2014
_cell_angle_alpha 90
_cell_angle_beta 103.56(2)
_cell_angle_gamma 90
_cell_formula_units_Z 4
_cell_length_a 15.428(2)
_cell_length_b 22.442(3)
_cell_length_c 20.869(2)
_cell_measurement_reflns_used 9847
_cell_measurement_temperature 100(2)
_cell_measurement_theta_max 22.2
_cell_measurement_theta_min 2.2035
_cell_volume 7024.2(16)
_computing_cell_refinement 'SAINT V7.68A'
_computing_data_collection 'Apex2 v2010.7-0'
_computing_data_reduction 'SAINT V7.68A'
_computing_structure_refinement 'SHELXL-2014 (Sheldrick, 2014)'
_diffrn_ambient_temperature 100(2)
_diffrn_measured_fraction_theta_full 1.000
_diffrn_measured_fraction_theta_max 0.988
_diffrn_measurement_device_type 'Bruker Smart APEX II Quazar'
_diffrn_measurement_method 'omega scans'
_diffrn_radiation_type MoK\a
_diffrn_radiation_wavelength 0.71073
_diffrn_reflns_av_R_equivalents 0.1384
_diffrn_reflns_av_unetI/netI 0.0561
_diffrn_reflns_Laue_measured_fraction_full 1.000
_diffrn_reflns_Laue_measured_fraction_max 0.988
_diffrn_reflns_limit_h_max 18
_diffrn_reflns_limit_h_min -18
_diffrn_reflns_limit_k_max 27
_diffrn_reflns_limit_k_min -27
_diffrn_reflns_limit_l_max 25
_diffrn_reflns_limit_l_min -25
_diffrn_reflns_number 284967
_diffrn_reflns_point_group_measured_fraction_full 1.000
_diffrn_reflns_point_group_measured_fraction_max 0.988
_diffrn_reflns_theta_full 25.242
_diffrn_reflns_theta_max 25.521
_diffrn_reflns_theta_min 1.353
_diffrn_source 'INCOATEC Mo micro source'
_exptl_absorpt_coefficient_mu 2.440
_exptl_absorpt_correction_T_max 0.4105
_exptl_absorpt_correction_T_min 0.3381
_exptl_absorpt_correction_type multi-scan
_exptl_absorpt_process_details SADABS-2014/3
_exptl_crystal_colour colorless
_exptl_crystal_density_diffrn 1.619
_exptl_crystal_description block
_exptl_crystal_F_000 3400
_exptl_crystal_size_max 0.10
_exptl_crystal_size_mid 0.10
_exptl_crystal_size_min 0.05
_refine_diff_density_max 1.886
_refine_diff_density_min -1.933
_refine_diff_density_rms 0.120
_refine_ls_extinction_method none
_refine_ls_goodness_of_fit_ref 1.062
_refine_ls_hydrogen_treatment constr
_refine_ls_matrix_type full
_refine_ls_number_parameters 883
_refine_ls_number_reflns 12944
_refine_ls_number_restraints 2738
_refine_ls_restrained_S_all 1.023
_refine_ls_R_factor_all 0.0724
_refine_ls_R_factor_gt 0.0510
_refine_ls_shift/su_max 0.001
_refine_ls_shift/su_mean 0.000
_refine_ls_structure_factor_coef Fsqd
_refine_ls_weighting_details 'w=1/[\s^2^(Fo^2^)+48.6247P] where P=(Fo^2^+2Fc^2^)/3'
_refine_ls_weighting_scheme calc
_refine_ls_wR_factor_gt 0.1090
_refine_ls_wR_factor_ref 0.1226
_reflns_Friedel_coverage 0.000
_reflns_number_gt 10141
_reflns_number_total 12944
_reflns_threshold_expression 'I > 2\s(I)'
_cod_data_source_file c4dt01995d2.cif
_cod_data_source_block 4
_cod_depositor_comments 'Adding full bibliography for 7032480--7032482.cif.'
_cod_database_code 7032481
_shelx_space_group_comment
;
The symmetry employed for this shelxl refinement is uniquely defined
by the following loop, which should always be used as a source of
symmetry information in preference to the above space-group names.
They are only intended as comments.
;
_shelxl_version_number 2014-3

loop_
_space_group_symop_operation_xyz
'x, y, z'
'-x, y+1/2, -z+1/2'
'-x, -y, -z'
'x, -y-1/2, z-1/2'

loop_
_atom_site_label
_atom_site_type_symbol
_atom_site_fract_x
_atom_site_fract_y
_atom_site_fract_z
_atom_site_U_iso_or_equiv
_atom_site_adp_type
_atom_site_occupancy
_atom_site_site_symmetry_order
_atom_site_calc_flag
_atom_site_refinement_flags_posn
_atom_site_refinement_flags_adp
_atom_site_refinement_flags_occupancy
_atom_site_disorder_assembly
_atom_site_disorder_group
S1 S 0.27885(10) 0.41277(7) 0.27306(8) 0.0307(3) Uani 1 1 d . . . . .
N1 N 0.2998(3) 0.3998(2) 0.2036(2) 0.0299(11) Uani 1 1 d . . . . .
N2 N 0.3739(3) 0.4409(2) 0.3058(3) 0.0338(12) Uani 1 1 d . . . . .
N3 N 0.2478(3) 0.3575(2) 0.3099(3) 0.0344(12) Uani 1 1 d . . . . .
N4 N 0.1929(3) 0.4520(2) 0.2726(3) 0.0371(13) Uani 1 1 d . . . . .
C1 C 0.2406(4) 0.3712(3) 0.1448(3) 0.0341(14) Uani 1 1 d . . . . .
C2 C 0.1490(4) 0.3518(3) 0.1538(4) 0.0422(16) Uani 1 1 d . . . . .
H2A H 0.1567 0.3229 0.1899 0.063 Uiso 1 1 calc R U . . .
H2B H 0.1150 0.3334 0.1130 0.063 Uiso 1 1 calc R U . . .
H2C H 0.1166 0.3867 0.1642 0.063 Uiso 1 1 calc R U . . .
C3 C 0.2274(5) 0.4157(3) 0.0877(3) 0.0455(17) Uani 1 1 d . . . . .
H3A H 0.1916 0.4494 0.0966 0.068 Uiso 1 1 calc R U . . .
H3B H 0.1966 0.3960 0.0467 0.068 Uiso 1 1 calc R U . . .
H3C H 0.2856 0.4302 0.0831 0.068 Uiso 1 1 calc R U . . .
C4 C 0.2904(5) 0.3177(3) 0.1261(4) 0.0451(17) Uani 1 1 d . . . . .
H4A H 0.3497 0.3302 0.1219 0.068 Uiso 1 1 calc R U . . .
H4B H 0.2570 0.3014 0.0840 0.068 Uiso 1 1 calc R U . . .
H4C H 0.2965 0.2871 0.1604 0.068 Uiso 1 1 calc R U . . .
C5 C 0.4051(5) 0.4655(3) 0.3739(3) 0.0423(16) Uani 1 1 d . . . . .
C6 C 0.4342(5) 0.5295(3) 0.3670(4) 0.0506(19) Uani 1 1 d . . . . .
H6A H 0.4772 0.5305 0.3391 0.076 Uiso 1 1 calc R U . . .
H6B H 0.4622 0.5455 0.4107 0.076 Uiso 1 1 calc R U . . .
H6C H 0.3821 0.5537 0.3469 0.076 Uiso 1 1 calc R U . . .
C7 C 0.4875(5) 0.4294(4) 0.4083(4) 0.053(2) Uani 1 1 d . . . . .
H7A H 0.4688 0.3897 0.4194 0.080 Uiso 1 1 calc R U . . .
H7B H 0.5181 0.4499 0.4487 0.080 Uiso 1 1 calc R U . . .
H7C H 0.5280 0.4254 0.3788 0.080 Uiso 1 1 calc R U . . .
C8 C 0.3372(5) 0.4642(4) 0.4161(4) 0.0491(18) Uani 1 1 d . . . . .
H8A H 0.2847 0.4875 0.3947 0.074 Uiso 1 1 calc R U . . .
H8B H 0.3636 0.4813 0.4595 0.074 Uiso 1 1 calc R U . . .
H8C H 0.3193 0.4229 0.4214 0.074 Uiso 1 1 calc R U . . .
C9 C 0.2978(4) 0.3015(3) 0.3302(4) 0.0396(16) Uani 1 1 d . . . . .
C10 C 0.3138(5) 0.2966(4) 0.4050(4) 0.054(2) Uani 1 1 d . . . . .
H10A H 0.3581 0.3263 0.4258 0.081 Uiso 1 1 calc R U . . .
H10B H 0.3360 0.2566 0.4190 0.081 Uiso 1 1 calc R U . . .
H10C H 0.2578 0.3037 0.4182 0.081 Uiso 1 1 calc R U . . .
C11 C 0.2364(5) 0.2503(3) 0.2993(4) 0.0512(19) Uani 1 1 d . . . . .
H11A H 0.1771 0.2563 0.3077 0.077 Uiso 1 1 calc R U . . .
H11B H 0.2611 0.2124 0.3189 0.077 Uiso 1 1 calc R U . . .
H11C H 0.2317 0.2494 0.2517 0.077 Uiso 1 1 calc R U . . .
C12 C 0.3865(4) 0.2948(3) 0.3110(4) 0.0433(17) Uani 1 1 d . . . . .
H12A H 0.3767 0.2964 0.2629 0.065 Uiso 1 1 calc R U . . .
H12B H 0.4136 0.2565 0.3271 0.065 Uiso 1 1 calc R U . . .
H12C H 0.4265 0.3273 0.3307 0.065 Uiso 1 1 calc R U . . .
C13 C 0.1718(5) 0.5123(3) 0.2438(4) 0.0459(17) Uani 1 1 d . . . . .
C14 C 0.1591(6) 0.5534(3) 0.2993(4) 0.062(2) Uani 1 1 d . . . . .
H14A H 0.1196 0.5343 0.3236 0.093 Uiso 1 1 calc R U . . .
H14B H 0.1326 0.5911 0.2805 0.093 Uiso 1 1 calc R U . . .
H14C H 0.2171 0.5613 0.3293 0.093 Uiso 1 1 calc R U . . .
C15 C 0.0810(5) 0.5076(4) 0.1926(4) 0.058(2) Uani 1 1 d . . . . .
H15A H 0.0887 0.4844 0.1545 0.087 Uiso 1 1 calc R U . . .
H15B H 0.0596 0.5476 0.1782 0.087 Uiso 1 1 calc R U . . .
H15C H 0.0375 0.4878 0.2128 0.087 Uiso 1 1 calc R U . . .
C16 C 0.2403(5) 0.5395(3) 0.2112(4) 0.0466(17) Uani 1 1 d . . . . .
H16A H 0.2973 0.5434 0.2436 0.070 Uiso 1 1 calc R U . . .
H16B H 0.2199 0.5789 0.1938 0.070 Uiso 1 1 calc R U . . .
H16C H 0.2480 0.5137 0.1750 0.070 Uiso 1 1 calc R U . . .
Cd1 Cd 0.43821(3) 0.43526(2) 0.22162(2) 0.03313(12) Uani 1 1 d . . . . .
Cd2 Cd 0.11711(3) 0.39106(3) 0.32280(3) 0.04331(14) Uani 1 1 d . . . . .
I1 I 0.57345(3) 0.35632(2) 0.22045(3) 0.05089(14) Uani 1 1 d . . . . .
I2 I 0.47110(3) 0.53835(2) 0.16022(2) 0.04755(13) Uani 1 1 d . . . . .
I3 I -0.04254(4) 0.34333(3) 0.25507(3) 0.0726(2) Uani 1 1 d . . . . .
I4 I 0.10619(4) 0.41869(4) 0.44841(3) 0.0737(2) Uani 1 1 d . . . . .
Li1 Li 0.7829(11) 0.5729(7) 0.3338(8) 0.067(4) Uani 1 1 d . . . . .
Li2 Li 0.6874(9) 0.3256(6) 0.0002(7) 0.054(3) Uani 1 1 d . . . . .
O1 O 0.7914(3) 0.5009(2) 0.3814(3) 0.0567(13) Uani 1 1 d D U . . .
C17 C 0.8720(8) 0.4663(8) 0.4056(18) 0.063(5) Uani 0.62(2) 1 d D U P A 1
H17A H 0.9137 0.4881 0.4411 0.076 Uiso 0.62(2) 1 calc R U P A 1
H17B H 0.9022 0.4584 0.3695 0.076 Uiso 0.62(2) 1 calc R U P A 1
C18 C 0.8438(10) 0.4094(7) 0.4311(12) 0.086(6) Uani 0.62(2) 1 d D U P A 1
H18A H 0.8449 0.4126 0.4786 0.104 Uiso 0.62(2) 1 calc R U P A 1
H18B H 0.8827 0.3761 0.4244 0.104 Uiso 0.62(2) 1 calc R U P A 1
C19 C 0.7493(11) 0.4010(6) 0.3903(10) 0.076(5) Uani 0.62(2) 1 d D U P A 1
H19A H 0.7486 0.3837 0.3466 0.091 Uiso 0.62(2) 1 calc R U P A 1
H19B H 0.7139 0.3755 0.4133 0.091 Uiso 0.62(2) 1 calc R U P A 1
C20 C 0.7165(8) 0.4635(7) 0.3846(12) 0.071(5) Uani 0.62(2) 1 d D U P A 1
H20A H 0.6682 0.4685 0.3444 0.086 Uiso 0.62(2) 1 calc R U P A 1
H20B H 0.6930 0.4743 0.4234 0.086 Uiso 0.62(2) 1 calc R U P A 1
C17' C 0.8648(14) 0.4594(12) 0.397(3) 0.068(7) Uani 0.38(2) 1 d D U P A 2
H17C H 0.9068 0.4705 0.4393 0.081 Uiso 0.38(2) 1 calc R U P A 2
H17D H 0.8976 0.4580 0.3619 0.081 Uiso 0.38(2) 1 calc R U P A 2
C18' C 0.822(2) 0.4015(9) 0.4037(18) 0.077(6) Uani 0.38(2) 1 d D U P A 2
H18C H 0.8619 0.3750 0.4352 0.092 Uiso 0.38(2) 1 calc R U P A 2
H18D H 0.8033 0.3812 0.3605 0.092 Uiso 0.38(2) 1 calc R U P A 2
C19' C 0.7420(17) 0.4198(11) 0.4293(19) 0.082(6) Uani 0.38(2) 1 d D U P A 2
H19C H 0.6928 0.3908 0.4156 0.098 Uiso 0.38(2) 1 calc R U P A 2
H19D H 0.7579 0.4221 0.4781 0.098 Uiso 0.38(2) 1 calc R U P A 2
C20' C 0.7153(14) 0.4785(11) 0.401(2) 0.077(7) Uani 0.38(2) 1 d D U P A 2
H20C H 0.6641 0.4750 0.3622 0.093 Uiso 0.38(2) 1 calc R U P A 2
H20D H 0.6985 0.5051 0.4337 0.093 Uiso 0.38(2) 1 calc R U P A 2
O2 O 0.6820(4) 0.6152(3) 0.3513(3) 0.0747(18) Uani 1 1 d D U . . .
C21 C 0.6560(7) 0.6156(5) 0.4139(4) 0.052(3) Uani 0.75(2) 1 d D U P B 1
H21A H 0.6185 0.5805 0.4175 0.062 Uiso 0.75(2) 1 calc R U P B 1
H21B H 0.7092 0.6150 0.4512 0.062 Uiso 0.75(2) 1 calc R U P B 1
C22 C 0.6064(6) 0.6699(4) 0.4140(4) 0.069(2) Uani 1 1 d D U . . .
H22A H 0.6466 0.7042 0.4284 0.083 Uiso 0.75(2) 1 calc R U P B 1
H22B H 0.5641 0.6666 0.4429 0.083 Uiso 0.75(2) 1 calc R U P B 1
H22C H 0.6083 0.7085 0.4371 0.083 Uiso 0.25(2) 1 calc R U P B 2
H22D H 0.5772 0.6400 0.4368 0.083 Uiso 0.25(2) 1 calc R U P B 2
C23 C 0.5577(6) 0.6757(4) 0.3425(4) 0.062(2) Uani 1 1 d D U . . .
H23A H 0.5451 0.7180 0.3303 0.075 Uiso 1 1 calc R U . . .
H23B H 0.5009 0.6532 0.3334 0.075 Uiso 1 1 calc R U . . .
C24 C 0.6226(6) 0.6490(4) 0.3056(4) 0.0581(19) Uani 1 1 d D U . . .
H24A H 0.5905 0.6237 0.2688 0.070 Uiso 1 1 calc R U . . .
H24B H 0.6543 0.6809 0.2876 0.070 Uiso 1 1 calc R U . . .
C21' C 0.6954(14) 0.6508(17) 0.4114(11) 0.071(7) Uani 0.25(2) 1 d D U P B 2
H21C H 0.7228 0.6265 0.4506 0.085 Uiso 0.25(2) 1 calc R U P B 2
H21D H 0.7342 0.6855 0.4093 0.085 Uiso 0.25(2) 1 calc R U P B 2
O3 O 0.7725(4) 0.5462(3) 0.2444(3) 0.0694(16) Uani 1 1 d D U . . .
C25 C 0.738(2) 0.5760(8) 0.1821(7) 0.070(6) Uani 0.40(2) 1 d D U P C 1
H25A H 0.7779 0.6097 0.1777 0.084 Uiso 0.40(2) 1 calc R U P C 1
H25B H 0.6783 0.5922 0.1808 0.084 Uiso 0.40(2) 1 calc R U P C 1
C26 C 0.733(2) 0.5345(11) 0.1270(8) 0.079(6) Uani 0.40(2) 1 d D U P C 1
H26A H 0.7576 0.5528 0.0918 0.095 Uiso 0.40(2) 1 calc R U P C 1
H26B H 0.6709 0.5220 0.1083 0.095 Uiso 0.40(2) 1 calc R U P C 1
C27 C 0.789(2) 0.4828(10) 0.1577(10) 0.076(6) Uani 0.40(2) 1 d D U P C 1
H27A H 0.7662 0.4450 0.1358 0.091 Uiso 0.40(2) 1 calc R U P C 1
H27B H 0.8520 0.4880 0.1552 0.091 Uiso 0.40(2) 1 calc R U P C 1
C28 C 0.781(3) 0.4836(6) 0.2266(10) 0.084(7) Uani 0.40(2) 1 d D U P C 1
H28A H 0.7278 0.4607 0.2310 0.101 Uiso 0.40(2) 1 calc R U P C 1
H28B H 0.8344 0.4655 0.2558 0.101 Uiso 0.40(2) 1 calc R U P C 1
C25' C 0.7801(17) 0.5802(6) 0.1884(7) 0.102(6) Uani 0.60(2) 1 d D U P C 2
H25C H 0.8298 0.6091 0.2002 0.122 Uiso 0.60(2) 1 calc R U P C 2
H25D H 0.7243 0.6023 0.1700 0.122 Uiso 0.60(2) 1 calc R U P C 2
C26' C 0.7974(17) 0.5366(8) 0.1409(9) 0.088(5) Uani 0.60(2) 1 d D U P C 2
H26C H 0.8613 0.5258 0.1501 0.105 Uiso 0.60(2) 1 calc R U P C 2
H26D H 0.7780 0.5516 0.0951 0.105 Uiso 0.60(2) 1 calc R U P C 2
C27' C 0.7410(16) 0.4848(8) 0.1529(8) 0.085(5) Uani 0.60(2) 1 d D U P C 2
H27C H 0.6791 0.4888 0.1263 0.102 Uiso 0.60(2) 1 calc R U P C 2
H27D H 0.7660 0.4467 0.1415 0.102 Uiso 0.60(2) 1 calc R U P C 2
C28' C 0.7432(16) 0.4871(6) 0.2235(8) 0.077(5) Uani 0.60(2) 1 d D U P C 2
H28C H 0.6833 0.4794 0.2311 0.092 Uiso 0.60(2) 1 calc R U P C 2
H28D H 0.7852 0.4571 0.2479 0.092 Uiso 0.60(2) 1 calc R U P C 2
O4 O 0.8811(5) 0.6250(3) 0.3522(4) 0.099(2) Uani 1 1 d D U . . .
C29 C 0.9689(11) 0.5980(9) 0.3736(18) 0.111(7) Uani 0.41(2) 1 d D U P D 1
H29A H 0.9686 0.5696 0.4099 0.133 Uiso 0.41(2) 1 calc R U P D 1
H29B H 0.9830 0.5754 0.3366 0.133 Uiso 0.41(2) 1 calc R U P D 1
C30 C 1.0371(12) 0.6426(13) 0.396(2) 0.115(7) Uani 0.41(2) 1 d D U P D 1
H30A H 1.0827 0.6411 0.3697 0.139 Uiso 0.41(2) 1 calc R U P D 1
H30B H 1.0668 0.6362 0.4430 0.139 Uiso 0.41(2) 1 calc R U P D 1
C31 C 0.9889(18) 0.7011(10) 0.387(2) 0.112(8) Uani 0.41(2) 1 d D U P D 1
H31A H 1.0067 0.7259 0.4271 0.134 Uiso 0.41(2) 1 calc R U P D 1
H31B H 1.0022 0.7232 0.3493 0.134 Uiso 0.41(2) 1 calc R U P D 1
C32 C 0.8941(17) 0.6860(9) 0.374(2) 0.106(8) Uani 0.41(2) 1 d D U P D 1
H32A H 0.8724 0.6915 0.4146 0.127 Uiso 0.41(2) 1 calc R U P D 1
H32B H 0.8596 0.7128 0.3396 0.127 Uiso 0.41(2) 1 calc R U P D 1
C29' C 0.9574(10) 0.6179(10) 0.3276(12) 0.114(6) Uani 0.59(2) 1 d D U P D 2
H29C H 0.9408 0.6147 0.2789 0.136 Uiso 0.59(2) 1 calc R U P D 2
H29D H 0.9900 0.5814 0.3458 0.136 Uiso 0.59(2) 1 calc R U P D 2
C30' C 1.0131(14) 0.6709(11) 0.3480(13) 0.111(6) Uani 0.59(2) 1 d D U P D 2
H30C H 1.0035 0.7010 0.3123 0.133 Uiso 0.59(2) 1 calc R U P D 2
H30D H 1.0771 0.6602 0.3603 0.133 Uiso 0.59(2) 1 calc R U P D 2
C31' C 0.9817(12) 0.6938(9) 0.4071(10) 0.087(5) Uani 0.59(2) 1 d D U P D 2
H31C H 1.0130 0.6734 0.4481 0.105 Uiso 0.59(2) 1 calc R U P D 2
H31D H 0.9911 0.7373 0.4126 0.105 Uiso 0.59(2) 1 calc R U P D 2
C32' C 0.8852(11) 0.6789(6) 0.3898(9) 0.061(4) Uani 0.59(2) 1 d D U P D 2
H32C H 0.8627 0.6724 0.4300 0.073 Uiso 0.59(2) 1 calc R U P D 2
H32D H 0.8500 0.7110 0.3633 0.073 Uiso 0.59(2) 1 calc R U P D 2
O5 O 0.7846(3) 0.3820(2) 0.0211(2) 0.0502(12) Uani 1 1 d D U . . .
C33 C 0.8743(5) 0.3650(4) 0.0555(4) 0.059(2) Uani 1 1 d D U . . .
H33A H 0.8921 0.3277 0.0368 0.071 Uiso 1 1 calc R U . . .
H33B H 0.8773 0.3585 0.1029 0.071 Uiso 1 1 calc R U . . .
C34 C 0.9333(6) 0.4138(4) 0.0469(5) 0.083(3) Uani 1 1 d D U . . .
H34A H 0.9908 0.3982 0.0408 0.100 Uiso 1 1 calc R U . . .
H34B H 0.9450 0.4406 0.0857 0.100 Uiso 1 1 calc R U . . .
C35 C 0.8845(5) 0.4457(5) -0.0129(5) 0.083(3) Uani 1 1 d D U . . .
H35A H 0.8993 0.4289 -0.0529 0.100 Uiso 1 1 calc R U . . .
H35B H 0.8995 0.4886 -0.0101 0.100 Uiso 1 1 calc R U . . .
C36 C 0.7887(5) 0.4364(3) -0.0143(4) 0.0547(19) Uani 1 1 d D U . . .
H36A H 0.7652 0.4701 0.0072 0.066 Uiso 1 1 calc R U . . .
H36B H 0.7532 0.4330 -0.0603 0.066 Uiso 1 1 calc R U . . .
O6 O 0.6834(3) 0.2962(3) -0.0868(2) 0.0594(14) Uani 1 1 d D U . . .
C37 C 0.7633(5) 0.2888(4) -0.1102(4) 0.065(2) Uani 1 1 d D U . . .
H37A H 0.7995 0.2556 -0.0867 0.078 Uiso 1 1 calc R U . . .
H37B H 0.7996 0.3257 -0.1027 0.078 Uiso 1 1 calc R U . . .
C38 C 0.7344(5) 0.2757(4) -0.1818(4) 0.062(2) Uani 1 1 d D U . . .
H38A H 0.7343 0.2323 -0.1901 0.075 Uiso 1 1 calc R U . . .
H38B H 0.7736 0.2956 -0.2066 0.075 Uiso 1 1 calc R U . . .
C39 C 0.6413(5) 0.3007(3) -0.2004(4) 0.061(2) Uani 1 1 d D U . . .
H39A H 0.6422 0.3439 -0.2097 0.073 Uiso 1 1 calc R U . . .
H39B H 0.6049 0.2801 -0.2394 0.073 Uiso 1 1 calc R U . . .
C40 C 0.6072(5) 0.2892(4) -0.1413(4) 0.060(2) Uani 1 1 d D U . . .
H40A H 0.5599 0.3181 -0.1381 0.072 Uiso 1 1 calc R U . . .
H40B H 0.5826 0.2484 -0.1423 0.072 Uiso 1 1 calc R U . . .
O7 O 0.5759(4) 0.3518(2) 0.0115(3) 0.0636(15) Uani 1 1 d D U . . .
C41 C 0.5534(5) 0.4113(3) 0.0264(4) 0.0554(19) Uani 1 1 d D U . . .
H41A H 0.5794 0.4404 0.0005 0.066 Uiso 1 1 calc R U . . .
H41B H 0.5770 0.4199 0.0738 0.066 Uiso 1 1 calc R U . . .
C42 C 0.4540(6) 0.4157(4) 0.0089(5) 0.070(2) Uani 1 1 d D U . . .
H42A H 0.4339 0.4479 -0.0236 0.083 Uiso 1 1 calc R U . . .
H42B H 0.4311 0.4238 0.0486 0.083 Uiso 1 1 calc R U . . .
C43 C 0.4224(5) 0.3560(3) -0.0200(5) 0.068(2) Uani 1 1 d D U . . .
H43A H 0.3677 0.3434 -0.0067 0.082 Uiso 1 1 calc R U . . .
H43B H 0.4102 0.3570 -0.0688 0.082 Uiso 1 1 calc R U . . .
C44 C 0.4978(5) 0.3155(3) 0.0077(5) 0.072(2) Uani 1 1 d D U . . .
H44A H 0.4945 0.3012 0.0520 0.087 Uiso 1 1 calc R U . . .
H44B H 0.4980 0.2808 -0.0214 0.087 Uiso 1 1 calc R U . . .
O8 O 0.7249(5) 0.2573(2) 0.0553(3) 0.0717(17) Uani 1 1 d D U . . .
C45 C 0.718(3) 0.2523(10) 0.1225(9) 0.079(6) Uani 0.50(5) 1 d D U P E 1
H45A H 0.6664 0.2758 0.1294 0.094 Uiso 0.50(5) 1 calc R U P E 1
H45B H 0.7726 0.2675 0.1528 0.094 Uiso 0.50(5) 1 calc R U P E 1
C46 C 0.705(3) 0.1886(10) 0.1349(11) 0.086(6) Uani 0.50(5) 1 d D U P E 1
H46A H 0.6518 0.1827 0.1525 0.103 Uiso 0.50(5) 1 calc R U P E 1
H46B H 0.7579 0.1727 0.1671 0.103 Uiso 0.50(5) 1 calc R U P E 1
C47 C 0.694(3) 0.1579(8) 0.0690(12) 0.084(6) Uani 0.50(5) 1 d D U P E 1
H47A H 0.7234 0.1182 0.0741 0.101 Uiso 0.50(5) 1 calc R U P E 1
H47B H 0.6307 0.1532 0.0468 0.101 Uiso 0.50(5) 1 calc R U P E 1
C48 C 0.739(3) 0.1985(6) 0.0328(12) 0.077(6) Uani 0.50(5) 1 d D U P E 1
H48A H 0.8037 0.1895 0.0419 0.093 Uiso 0.50(5) 1 calc R U P E 1
H48B H 0.7137 0.1950 -0.0152 0.093 Uiso 0.50(5) 1 calc R U P E 1
C45' C 0.733(3) 0.2531(12) 0.1246(7) 0.072(5) Uani 0.50(5) 1 d D U P E 2
H45C H 0.7141 0.2905 0.1422 0.087 Uiso 0.50(5) 1 calc R U P E 2
H45D H 0.7958 0.2446 0.1478 0.087 Uiso 0.50(5) 1 calc R U P E 2
C46' C 0.674(2) 0.2034(14) 0.1321(11) 0.083(6) Uani 0.50(5) 1 d D U P E 2
H46C H 0.6178 0.2187 0.1401 0.099 Uiso 0.50(5) 1 calc R U P E 2
H46D H 0.7035 0.1779 0.1698 0.099 Uiso 0.50(5) 1 calc R U P E 2
C47' C 0.657(3) 0.1684(12) 0.0699(13) 0.092(7) Uani 0.50(5) 1 d D U P E 2
H47C H 0.6826 0.1279 0.0783 0.110 Uiso 0.50(5) 1 calc R U P E 2
H47D H 0.5921 0.1648 0.0512 0.110 Uiso 0.50(5) 1 calc R U P E 2
C48' C 0.699(3) 0.2001(8) 0.0251(11) 0.081(6) Uani 0.50(5) 1 d D U P E 2
H48C H 0.6561 0.2054 -0.0182 0.097 Uiso 0.50(5) 1 calc R U P E 2
H48D H 0.7513 0.1781 0.0183 0.097 Uiso 0.50(5) 1 calc R U P E 2
O9 O 0.1309(9) 0.1740(7) 0.4273(7) 0.116(4) Uani 0.695(19) 1 d D U P F 1
C49 C 0.0624(13) 0.1492(11) 0.3758(13) 0.144(7) Uani 0.695(19) 1 d D U P F 1
H49A H 0.0799 0.1521 0.3332 0.173 Uiso 0.695(19) 1 calc R U P F 1
H49B H 0.0540 0.1065 0.3850 0.173 Uiso 0.695(19) 1 calc R U P F 1
C50 C -0.0188(12) 0.1809(11) 0.3722(12) 0.127(7) Uani 0.695(19) 1 d D U P F 1
H50A H -0.0655 0.1535 0.3802 0.152 Uiso 0.695(19) 1 calc R U P F 1
H50B H -0.0399 0.1989 0.3280 0.152 Uiso 0.695(19) 1 calc R U P F 1
C51 C -0.0008(10) 0.2288(9) 0.4239(11) 0.105(5) Uani 0.695(19) 1 d D U P F 1
H51A H -0.0193 0.2683 0.4040 0.126 Uiso 0.695(19) 1 calc R U P F 1
H51B H -0.0336 0.2208 0.4585 0.126 Uiso 0.695(19) 1 calc R U P F 1
C52 C 0.0961(9) 0.2272(8) 0.4517(9) 0.100(5) Uani 0.695(19) 1 d D U P F 1
H52A H 0.1245 0.2631 0.4381 0.120 Uiso 0.695(19) 1 calc R U P F 1
H52B H 0.1088 0.2263 0.5004 0.120 Uiso 0.695(19) 1 calc R U P F 1
O9' O 0.077(3) 0.1424(14) 0.4216(15) 0.129(8) Uani 0.305(19) 1 d D U P F 2
C49' C 0.052(3) 0.1562(14) 0.3518(14) 0.111(7) Uani 0.305(19) 1 d D U P F 2
H49C H 0.1039 0.1700 0.3357 0.133 Uiso 0.305(19) 1 calc R U P F 2
H49D H 0.0255 0.1210 0.3258 0.133 Uiso 0.305(19) 1 calc R U P F 2
C50' C -0.013(3) 0.2033(19) 0.3474(18) 0.110(8) Uani 0.305(19) 1 d D U P F 2
H50C H -0.0739 0.1864 0.3426 0.132 Uiso 0.305(19) 1 calc R U P F 2
H50D H -0.0136 0.2293 0.3090 0.132 Uiso 0.305(19) 1 calc R U P F 2
C51' C 0.014(4) 0.2378(18) 0.411(2) 0.120(9) Uani 0.305(19) 1 d D U P F 2
H51C H 0.0437 0.2756 0.4033 0.144 Uiso 0.305(19) 1 calc R U P F 2
H51D H -0.0383 0.2472 0.4285 0.144 Uiso 0.305(19) 1 calc R U P F 2
C52' C 0.076(3) 0.1988(19) 0.4558(17) 0.124(8) Uani 0.305(19) 1 d D U P F 2
H52C H 0.1368 0.2165 0.4669 0.149 Uiso 0.305(19) 1 calc R U P F 2
H52D H 0.0562 0.1928 0.4970 0.149 Uiso 0.305(19) 1 calc R U P F 2

loop_
_atom_site_aniso_label
_atom_site_aniso_U_11
_atom_site_aniso_U_22
_atom_site_aniso_U_33
_atom_site_aniso_U_23
_atom_site_aniso_U_13
_atom_site_aniso_U_12
S1 0.0299(8) 0.0285(8) 0.0327(8) 0.0024(6) 0.0053(6) 0.0045(6)
N1 0.029(3) 0.027(3) 0.031(3) -0.002(2) 0.003(2) 0.000(2)
N2 0.031(3) 0.040(3) 0.030(3) -0.004(2) 0.007(2) -0.002(2)
N3 0.025(3) 0.033(3) 0.043(3) 0.008(2) 0.005(2) 0.005(2)
N4 0.033(3) 0.031(3) 0.048(3) 0.008(2) 0.011(3) 0.011(2)
C1 0.036(3) 0.033(3) 0.031(3) -0.002(3) 0.001(3) 0.008(3)
C2 0.041(4) 0.036(4) 0.044(4) 0.001(3) 0.000(3) 0.001(3)
C3 0.050(4) 0.046(4) 0.038(4) 0.004(3) 0.006(3) 0.005(3)
C4 0.045(4) 0.040(4) 0.046(4) -0.010(3) 0.003(3) 0.008(3)
C5 0.038(4) 0.052(4) 0.035(4) -0.004(3) 0.005(3) -0.010(3)
C6 0.061(5) 0.049(5) 0.043(4) -0.016(3) 0.015(4) -0.016(4)
C7 0.037(4) 0.082(6) 0.040(4) -0.002(4) 0.007(3) -0.007(4)
C8 0.043(4) 0.062(5) 0.044(4) -0.013(4) 0.015(3) -0.007(4)
C9 0.034(3) 0.033(4) 0.050(4) 0.013(3) 0.006(3) 0.003(3)
C10 0.049(4) 0.053(5) 0.056(5) 0.021(4) 0.006(4) 0.008(4)
C11 0.048(4) 0.035(4) 0.068(5) 0.011(4) 0.006(4) 0.001(3)
C12 0.037(4) 0.037(4) 0.055(4) 0.012(3) 0.007(3) 0.007(3)
C13 0.046(4) 0.034(4) 0.058(5) -0.001(3) 0.012(3) 0.014(3)
C14 0.075(6) 0.040(4) 0.076(6) -0.004(4) 0.028(5) 0.021(4)
C15 0.049(5) 0.047(5) 0.076(6) 0.019(4) 0.010(4) 0.018(4)
C16 0.055(4) 0.028(3) 0.056(5) 0.004(3) 0.010(4) 0.006(3)
Cd1 0.0340(2) 0.0311(2) 0.0343(3) -0.0003(2) 0.00819(19) 0.00111(19)
Cd2 0.0307(3) 0.0561(3) 0.0428(3) 0.0058(2) 0.0080(2) 0.0046(2)
I1 0.0442(3) 0.0494(3) 0.0633(3) 0.0133(2) 0.0211(2) 0.0154(2)
I2 0.0626(3) 0.0344(2) 0.0484(3) 0.0013(2) 0.0186(2) -0.0066(2)
I3 0.0442(3) 0.1132(5) 0.0565(3) 0.0042(3) 0.0039(3) -0.0217(3)
I4 0.0419(3) 0.1296(6) 0.0517(3) -0.0121(3) 0.0150(2) 0.0110(3)
Li1 0.076(10) 0.054(8) 0.077(10) -0.002(7) 0.027(8) 0.007(7)
Li2 0.056(8) 0.048(7) 0.060(8) 0.009(6) 0.018(6) -0.010(6)
O1 0.049(3) 0.059(3) 0.060(3) 0.005(3) 0.009(2) 0.006(2)
C17 0.052(6) 0.065(7) 0.070(11) 0.007(7) 0.006(5) 0.009(5)
C18 0.058(7) 0.078(7) 0.115(13) 0.032(8) 0.003(7) 0.005(5)
C19 0.065(7) 0.071(7) 0.089(11) 0.021(6) 0.012(7) 0.001(5)
C20 0.052(6) 0.075(7) 0.085(12) 0.013(7) 0.010(5) 0.000(5)
C17' 0.056(7) 0.070(8) 0.080(16) 0.015(9) 0.019(8) 0.012(6)
C18' 0.062(10) 0.068(8) 0.102(16) 0.015(8) 0.023(11) 0.008(7)
C19' 0.065(9) 0.082(9) 0.105(14) 0.024(9) 0.033(10) 0.012(7)
C20' 0.060(7) 0.078(10) 0.098(16) 0.017(10) 0.028(8) 0.009(6)
O2 0.084(4) 0.092(4) 0.044(3) 0.005(3) 0.007(3) 0.037(3)
C21 0.047(6) 0.065(6) 0.042(4) 0.000(4) 0.006(4) -0.005(4)
C22 0.074(5) 0.076(5) 0.058(4) -0.001(4) 0.014(4) 0.003(4)
C23 0.064(4) 0.053(5) 0.065(4) 0.008(4) 0.006(3) -0.005(4)
C24 0.061(4) 0.064(5) 0.043(4) 0.006(3) -0.002(3) -0.007(4)
C21' 0.076(8) 0.086(15) 0.046(7) 0.002(8) 0.008(6) 0.013(8)
O3 0.087(4) 0.056(3) 0.067(3) -0.003(3) 0.023(3) 0.004(3)
C25 0.086(14) 0.059(8) 0.071(7) -0.003(6) 0.026(7) 0.004(8)
C26 0.096(14) 0.069(9) 0.074(7) -0.008(6) 0.021(7) 0.013(10)
C27 0.092(14) 0.063(9) 0.072(8) -0.011(6) 0.015(9) 0.012(9)
C28 0.118(18) 0.058(7) 0.075(8) -0.011(6) 0.021(9) 0.008(7)
C25' 0.164(17) 0.068(7) 0.083(7) -0.002(5) 0.049(8) -0.016(7)
C26' 0.115(12) 0.076(8) 0.077(8) -0.010(6) 0.033(8) -0.015(8)
C27' 0.106(13) 0.073(8) 0.074(7) -0.004(6) 0.018(8) -0.011(8)
C28' 0.088(12) 0.066(6) 0.072(7) -0.007(5) 0.011(7) -0.019(7)
O4 0.110(5) 0.074(4) 0.134(6) -0.043(4) 0.072(5) -0.024(4)
C29 0.111(8) 0.088(9) 0.162(16) -0.037(9) 0.087(9) -0.016(7)
C30 0.115(9) 0.097(10) 0.151(17) -0.024(11) 0.063(9) -0.014(7)
C31 0.111(10) 0.088(9) 0.143(18) -0.034(10) 0.042(11) -0.020(7)
C32 0.113(10) 0.078(8) 0.133(18) -0.042(9) 0.041(10) -0.016(7)
C29' 0.103(9) 0.108(10) 0.151(13) -0.067(10) 0.074(9) -0.030(7)
C30' 0.113(9) 0.103(11) 0.142(13) -0.051(9) 0.078(9) -0.031(8)
C31' 0.091(8) 0.072(9) 0.113(11) -0.032(8) 0.055(7) -0.013(6)
C32' 0.090(7) 0.045(6) 0.058(8) 0.000(5) 0.037(6) -0.004(5)
O5 0.054(3) 0.042(3) 0.048(3) 0.012(2) -0.001(2) -0.005(2)
C33 0.058(4) 0.056(4) 0.054(5) 0.014(4) -0.007(3) 0.004(3)
C34 0.055(4) 0.073(6) 0.104(7) 0.036(5) -0.016(4) -0.004(4)
C35 0.046(4) 0.086(6) 0.107(7) 0.054(6) -0.003(4) -0.005(4)
C36 0.050(4) 0.052(4) 0.054(4) 0.018(4) -0.003(3) -0.003(3)
O6 0.046(3) 0.079(4) 0.049(3) 0.006(3) 0.003(2) -0.008(3)
C37 0.052(4) 0.083(6) 0.057(4) -0.002(4) 0.009(3) -0.011(4)
C38 0.071(5) 0.053(5) 0.059(4) -0.004(4) 0.006(3) -0.007(4)
C39 0.077(5) 0.037(4) 0.056(4) -0.001(3) -0.008(3) -0.009(3)
C40 0.051(4) 0.053(5) 0.066(4) 0.001(4) -0.006(3) -0.010(3)
O7 0.061(3) 0.042(3) 0.091(4) -0.004(3) 0.025(3) -0.015(2)
C41 0.072(4) 0.045(4) 0.050(4) -0.005(3) 0.016(4) -0.016(3)
C42 0.080(5) 0.051(4) 0.082(6) -0.019(4) 0.029(4) -0.010(4)
C43 0.066(5) 0.050(4) 0.086(6) -0.017(4) 0.016(4) -0.008(3)
C44 0.066(5) 0.050(4) 0.103(7) -0.005(4) 0.023(4) -0.013(3)
O8 0.124(5) 0.047(3) 0.052(3) 0.007(2) 0.036(3) 0.000(3)
C45 0.127(16) 0.062(8) 0.053(6) 0.010(5) 0.034(7) 0.009(8)
C46 0.145(16) 0.059(8) 0.072(8) 0.011(6) 0.060(9) 0.009(9)
C47 0.136(17) 0.057(7) 0.072(8) 0.005(6) 0.053(10) -0.002(8)
C48 0.124(16) 0.052(6) 0.066(8) 0.004(5) 0.043(10) 0.004(7)
C45' 0.106(13) 0.064(9) 0.054(6) 0.012(5) 0.033(6) 0.013(8)
C46' 0.119(14) 0.067(10) 0.074(8) 0.014(7) 0.045(8) 0.007(9)
C47' 0.138(16) 0.069(9) 0.078(8) 0.011(7) 0.045(10) -0.012(10)
C48' 0.132(17) 0.050(7) 0.071(8) 0.005(6) 0.044(9) -0.001(8)
O9 0.106(7) 0.132(9) 0.112(8) -0.005(7) 0.031(6) -0.015(6)
C49 0.118(9) 0.147(11) 0.154(13) -0.039(10) 0.007(9) -0.006(8)
C50 0.105(8) 0.119(12) 0.140(12) -0.023(10) -0.005(8) -0.013(8)
C51 0.080(7) 0.112(10) 0.120(11) -0.005(8) 0.016(7) -0.017(7)
C52 0.075(7) 0.122(10) 0.101(9) -0.007(8) 0.016(6) -0.018(6)
O9' 0.131(16) 0.130(12) 0.114(12) -0.019(10) 0.004(11) -0.010(11)
C49' 0.092(14) 0.118(13) 0.112(12) -0.019(10) 0.003(11) -0.035(11)
C50' 0.092(13) 0.119(14) 0.113(13) -0.014(11) 0.009(11) -0.034(11)
C51' 0.104(16) 0.123(13) 0.118(13) -0.019(11) -0.004(12) -0.014(12)
C52' 0.113(14) 0.131(12) 0.115(11) -0.021(10) 0.000(11) -0.006(11)

loop_
_atom_type_symbol
_atom_type_description
_atom_type_scat_dispersion_real
_atom_type_scat_dispersion_imag
_atom_type_scat_source
C C 0.0033 0.0016 'International Tables Vol C Tables 4.2.6.8 and 6.1.1.4'
H H 0.0000 0.0000 'International Tables Vol C Tables 4.2.6.8 and 6.1.1.4'
Li Li -0.0003 0.0001 'International Tables Vol C Tables 4.2.6.8 and 6.1.1.4'
N N 0.0061 0.0033 'International Tables Vol C Tables 4.2.6.8 and 6.1.1.4'
O O 0.0106 0.0060 'International Tables Vol C Tables 4.2.6.8 and 6.1.1.4'
S S 0.1246 0.1234 'International Tables Vol C Tables 4.2.6.8 and 6.1.1.4'
Cd Cd -0.8075 1.2024 'International Tables Vol C Tables 4.2.6.8 and 6.1.1.4'
I I -0.4742 1.8119 'International Tables Vol C Tables 4.2.6.8 and 6.1.1.4'

loop_
_geom_angle_atom_site_label_1
_geom_angle_atom_site_label_2
_geom_angle_atom_site_label_3
_geom_angle
N1 S1 N4 116.4(3)
N1 S1 N3 116.6(3)
N4 S1 N3 95.2(3)
N1 S1 N2 95.8(3)
N4 S1 N2 117.7(3)
N3 S1 N2 116.9(3)
N1 S1 Cd1 48.09(18)
N4 S1 Cd1 131.9(2)
N3 S1 Cd1 132.9(2)
N2 S1 Cd1 47.72(19)
N1 S1 Cd2 131.31(19)
N4 S1 Cd2 47.4(2)
N3 S1 Cd2 47.79(18)
N2 S1 Cd2 132.9(2)
Cd1 S1 Cd2 179.09(6)
C1 N1 S1 128.0(4)
C1 N1 Cd1 132.1(4)
S1 N1 Cd1 99.9(2)
C5 N2 S1 127.8(4)
C5 N2 Cd1 132.1(4)
S1 N2 Cd1 100.1(2)
C9 N3 S1 127.1(4)
C9 N3 Cd2 132.6(4)
S1 N3 Cd2 100.3(2)
C13 N4 S1 127.7(5)
C13 N4 Cd2 131.5(4)
S1 N4 Cd2 100.7(3)
N1 C1 C4 107.6(5)
N1 C1 C3 107.7(5)
C4 C1 C3 107.3(6)
N1 C1 C2 115.2(5)
C4 C1 C2 110.0(6)
C3 C1 C2 108.8(5)
C1 C2 H2A 109.5
C1 C2 H2B 109.5
H2A C2 H2B 109.5
C1 C2 H2C 109.5
H2A C2 H2C 109.5
H2B C2 H2C 109.5
C1 C3 H3A 109.5
C1 C3 H3B 109.5
H3A C3 H3B 109.5
C1 C3 H3C 109.5
H3A C3 H3C 109.5
H3B C3 H3C 109.5
C1 C4 H4A 109.5
C1 C4 H4B 109.5
H4A C4 H4B 109.5
C1 C4 H4C 109.5
H4A C4 H4C 109.5
H4B C4 H4C 109.5
N2 C5 C8 115.5(5)
N2 C5 C6 107.2(6)
C8 C5 C6 109.3(6)
N2 C5 C7 107.3(6)
C8 C5 C7 109.0(6)
C6 C5 C7 108.2(6)
C5 C6 H6A 109.5
C5 C6 H6B 109.5
H6A C6 H6B 109.5
C5 C6 H6C 109.5
H6A C6 H6C 109.5
H6B C6 H6C 109.5
C5 C7 H7A 109.5
C5 C7 H7B 109.5
H7A C7 H7B 109.5
C5 C7 H7C 109.5
H7A C7 H7C 109.5
H7B C7 H7C 109.5
C5 C8 H8A 109.5
C5 C8 H8B 109.5
H8A C8 H8B 109.5
C5 C8 H8C 109.5
H8A C8 H8C 109.5
H8B C8 H8C 109.5
N3 C9 C12 116.6(5)
N3 C9 C10 107.6(6)
C12 C9 C10 108.8(6)
N3 C9 C11 106.7(5)
C12 C9 C11 108.7(6)
C10 C9 C11 108.2(6)
C9 C10 H10A 109.5
C9 C10 H10B 109.5
H10A C10 H10B 109.5
C9 C10 H10C 109.5
H10A C10 H10C 109.5
H10B C10 H10C 109.5
C9 C11 H11A 109.5
C9 C11 H11B 109.5
H11A C11 H11B 109.5
C9 C11 H11C 109.5
H11A C11 H11C 109.5
H11B C11 H11C 109.5
C9 C12 H12A 109.5
C9 C12 H12B 109.5
H12A C12 H12B 109.5
C9 C12 H12C 109.5
H12A C12 H12C 109.5
H12B C12 H12C 109.5
N4 C13 C16 116.0(6)
N4 C13 C14 107.4(6)
C16 C13 C14 108.9(6)
N4 C13 C15 107.1(6)
C16 C13 C15 109.3(6)
C14 C13 C15 107.9(6)
C13 C14 H14A 109.5
C13 C14 H14B 109.5
H14A C14 H14B 109.5
C13 C14 H14C 109.5
H14A C14 H14C 109.5
H14B C14 H14C 109.5
C13 C15 H15A 109.5
C13 C15 H15B 109.5
H15A C15 H15B 109.5
C13 C15 H15C 109.5
H15A C15 H15C 109.5
H15B C15 H15C 109.5
C13 C16 H16A 109.5
C13 C16 H16B 109.5
H16A C16 H16B 109.5
C13 C16 H16C 109.5
H16A C16 H16C 109.5
H16B C16 H16C 109.5
N2 Cd1 N1 64.16(18)
N2 Cd1 I1 121.83(14)
N1 Cd1 I1 117.98(13)
N2 Cd1 I2 119.20(14)
N1 Cd1 I2 119.77(13)
I1 Cd1 I2 108.40(2)
N2 Cd1 S1 32.19(13)
N1 Cd1 S1 31.97(13)
I1 Cd1 S1 126.44(4)
I2 Cd1 S1 125.08(4)
N4 Cd2 N3 63.81(18)
N4 Cd2 I4 118.10(15)
N3 Cd2 I4 116.94(14)
N4 Cd2 I3 120.34(15)
N3 Cd2 I3 122.19(14)
I4 Cd2 I3 109.34(3)
N4 Cd2 S1 31.85(13)
N3 Cd2 S1 31.96(14)
I4 Cd2 S1 123.02(4)
I3 Cd2 S1 127.63(4)
O4 Li1 O1 118.2(9)
O4 Li1 O3 105.8(8)
O1 Li1 O3 102.9(7)
O4 Li1 O2 107.6(8)
O1 Li1 O2 106.3(8)
O3 Li1 O2 116.6(9)
O7 Li2 O6 113.5(7)
O7 Li2 O8 109.2(7)
O6 Li2 O8 103.3(7)
O7 Li2 O5 116.7(7)
O6 Li2 O5 106.9(7)
O8 Li2 O5 106.2(7)
C20' O1 C17' 111.2(12)
C20 O1 C17 107.5(9)
C20' O1 Li1 119.6(10)
C20 O1 Li1 124.5(9)
C17' O1 Li1 128.9(13)
C17 O1 Li1 126.1(9)
O1 C17 C18 106.6(9)
O1 C17 H17A 110.4
C18 C17 H17A 110.4
O1 C17 H17B 110.4
C18 C17 H17B 110.4
H17A C17 H17B 108.6
C17 C18 C19 103.3(12)
C17 C18 H18A 111.1
C19 C18 H18A 111.1
C17 C18 H18B 111.1
C19 C18 H18B 111.1
H18A C18 H18B 109.1
C20 C19 C18 101.0(11)
C20 C19 H19A 111.6
C18 C19 H19A 111.6
C20 C19 H19B 111.6
C18 C19 H19B 111.6
H19A C19 H19B 109.4
O1 C20 C19 106.9(9)
O1 C20 H20A 110.3
C19 C20 H20A 110.3
O1 C20 H20B 110.3
C19 C20 H20B 110.3
H20A C20 H20B 108.6
O1 C17' C18' 104.1(13)
O1 C17' H17C 110.9
C18' C17' H17C 110.9
O1 C17' H17D 110.9
C18' C17' H17D 110.9
H17C C17' H17D 109.0
C17' C18' C19' 102.3(15)
C17' C18' H18C 111.3
C19' C18' H18C 111.3
C17' C18' H18D 111.3
C19' C18' H18D 111.3
H18C C18' H18D 109.2
C20' C19' C18' 105.9(14)
C20' C19' H19C 110.5
C18' C19' H19C 110.5
C20' C19' H19D 110.5
C18' C19' H19D 110.5
H19C C19' H19D 108.7
O1 C20' C19' 105.3(12)
O1 C20' H20C 110.7
C19' C20' H20C 110.7
O1 C20' H20D 110.7
C19' C20' H20D 110.7
H20C C20' H20D 108.8
C24 O2 C21 109.8(7)
C24 O2 C21' 103.3(13)
C24 O2 Li1 125.0(7)
C21 O2 Li1 125.3(7)
C21' O2 Li1 118.2(10)
C22 C21 O2 105.4(8)
C22 C21 H21A 110.7
O2 C21 H21A 110.7
C22 C21 H21B 110.7
O2 C21 H21B 110.7
H21A C21 H21B 108.8
C21 C22 C23 102.3(8)
C21' C22 C23 104.2(11)
C21 C22 H22A 111.3
C23 C22 H22A 111.3
C21 C22 H22B 111.3
C23 C22 H22B 111.3
H22A C22 H22B 109.2
C21' C22 H22C 110.9
C23 C22 H22C 110.9
C21' C22 H22D 110.9
C23 C22 H22D 110.9
H22C C22 H22D 108.9
C22 C23 C24 103.5(7)
C22 C23 H23A 111.1
C24 C23 H23A 111.1
C22 C23 H23B 111.1
C24 C23 H23B 111.1
H23A C23 H23B 109.0
O2 C24 C23 106.0(7)
O2 C24 H24A 110.5
C23 C24 H24A 110.5
O2 C24 H24B 110.5
C23 C24 H24B 110.5
H24A C24 H24B 108.7
C22 C21' O2 104.4(12)
C22 C21' H21C 110.9
O2 C21' H21C 110.9
C22 C21' H21D 110.9
O2 C21' H21D 110.9
H21C C21' H21D 108.9
C25' O3 C28' 109.0(9)
C25 O3 C28 104.5(11)
C25' O3 Li1 128.5(8)
C28' O3 Li1 122.0(8)
C25 O3 Li1 131.0(9)
C28 O3 Li1 123.4(10)
O3 C25 C26 110.6(11)
O3 C25 H25A 109.5
C26 C25 H25A 109.5
O3 C25 H25B 109.5
C26 C25 H25B 109.5
H25A C25 H25B 108.1
C25 C26 C27 103.7(12)
C25 C26 H26A 111.0
C27 C26 H26A 111.0
C25 C26 H26B 111.0
C27 C26 H26B 111.0
H26A C26 H26B 109.0
C28 C27 C26 103.6(13)
C28 C27 H27A 111.0
C26 C27 H27A 111.0
C28 C27 H27B 111.0
C26 C27 H27B 111.0
H27A C27 H27B 109.0
O3 C28 C27 107.0(12)
O3 C28 H28A 110.3
C27 C28 H28A 110.3
O3 C28 H28B 110.3
C27 C28 H28B 110.3
H28A C28 H28B 108.6
O3 C25' C26' 105.1(10)
O3 C25' H25C 110.7
C26' C25' H25C 110.7
O3 C25' H25D 110.7
C26' C25' H25D 110.7
H25C C25' H25D 108.8
C25' C26' C27' 101.5(11)
C25' C26' H26C 111.5
C27' C26' H26C 111.5
C25' C26' H26D 111.5
C27' C26' H26D 111.5
H26C C26' H26D 109.3
C28' C27' C26' 105.1(11)
C28' C27' H27C 110.7
C26' C27' H27C 110.7
C28' C27' H27D 110.7
C26' C27' H27D 110.7
H27C C27' H27D 108.8
O3 C28' C27' 105.7(10)
O3 C28' H28C 110.6
C27' C28' H28C 110.6
O3 C28' H28D 110.6
C27' C28' H28D 110.6
H28C C28' H28D 108.7
C29' O4 C32' 111.3(9)
C32 O4 C29 104.3(12)
C29' O4 Li1 124.1(8)
C32' O4 Li1 124.5(8)
C32 O4 Li1 134.5(12)
C29 O4 Li1 116.9(11)
C30 C29 O4 111.5(12)
C30 C29 H29A 109.3
O4 C29 H29A 109.3
C30 C29 H29B 109.3
O4 C29 H29B 109.3
H29A C29 H29B 108.0
C29 C30 C31 105.2(12)
C29 C30 H30A 110.7
C31 C30 H30A 110.7
C29 C30 H30B 110.7
C31 C30 H30B 110.7
H30A C30 H30B 108.8
C32 C31 C30 105.4(13)
C32 C31 H31A 110.7
C30 C31 H31A 110.7
C32 C31 H31B 110.7
C30 C31 H31B 110.7
H31A C31 H31B 108.8
O4 C32 C31 109.7(13)
O4 C32 H32A 109.7
C31 C32 H32A 109.7
O4 C32 H32B 109.7
C31 C32 H32B 109.7
H32A C32 H32B 108.2
O4 C29' C30' 106.7(10)
O4 C29' H29C 110.4
C30' C29' H29C 110.4
O4 C29' H29D 110.4
C30' C29' H29D 110.4
H29C C29' H29D 108.6
C29' C30' C31' 103.5(11)
C29' C30' H30C 111.1
C31' C30' H30C 111.1
C29' C30' H30D 111.1
C31' C30' H30D 111.1
H30C C30' H30D 109.0
C32' C31' C30' 102.6(11)
C32' C31' H31C 111.2
C30' C31' H31C 111.2
C32' C31' H31D 111.2
C30' C31' H31D 111.2
H31C C31' H31D 109.2
O4 C32' C31' 103.7(10)
O4 C32' H32C 111.0
C31' C32' H32C 111.0
O4 C32' H32D 111.0
C31' C32' H32D 111.0
H32C C32' H32D 109.0
C36 O5 C33 109.0(5)
C36 O5 Li2 124.5(6)
C33 O5 Li2 122.6(6)
O5 C33 C34 106.9(6)
O5 C33 H33A 110.3
C34 C33 H33A 110.3
O5 C33 H33B 110.3
C34 C33 H33B 110.3
H33A C33 H33B 108.6
C33 C34 C35 104.9(6)
C33 C34 H34A 110.8
C35 C34 H34A 110.8
C33 C34 H34B 110.8
C35 C34 H34B 110.8
H34A C34 H34B 108.8
C34 C35 C36 104.8(7)
C34 C35 H35A 110.8
C36 C35 H35A 110.8
C34 C35 H35B 110.8
C36 C35 H35B 110.8
H35A C35 H35B 108.9
O5 C36 C35 105.8(6)
O5 C36 H36A 110.6
C35 C36 H36A 110.6
O5 C36 H36B 110.6
C35 C36 H36B 110.6
H36A C36 H36B 108.7
C37 O6 C40 109.0(6)
C37 O6 Li2 121.4(6)
C40 O6 Li2 128.6(6)
O6 C37 C38 106.6(6)
O6 C37 H37A 110.4
C38 C37 H37A 110.4
O6 C37 H37B 110.4
C38 C37 H37B 110.4
H37A C37 H37B 108.6
C37 C38 C39 103.2(6)
C37 C38 H38A 111.1
C39 C38 H38A 111.1
C37 C38 H38B 111.1
C39 C38 H38B 111.1
H38A C38 H38B 109.1
C40 C39 C38 103.0(6)
C40 C39 H39A 111.2
C38 C39 H39A 111.2
C40 C39 H39B 111.2
C38 C39 H39B 111.2
H39A C39 H39B 109.1
O6 C40 C39 104.8(6)
O6 C40 H40A 110.8
C39 C40 H40A 110.8
O6 C40 H40B 110.8
C39 C40 H40B 110.8
H40A C40 H40B 108.9
C41 O7 C44 107.3(6)
C41 O7 Li2 126.4(6)
C44 O7 Li2 126.3(6)
O7 C41 C42 107.1(6)
O7 C41 H41A 110.3
C42 C41 H41A 110.3
O7 C41 H41B 110.3
C42 C41 H41B 110.3
H41A C41 H41B 108.5
C41 C42 C43 104.9(6)
C41 C42 H42A 110.8
C43 C42 H42A 110.8
C41 C42 H42B 110.8
C43 C42 H42B 110.8
H42A C42 H42B 108.8
C44 C43 C42 103.8(7)
C44 C43 H43A 111.0
C42 C43 H43A 111.0
C44 C43 H43B 111.0
C42 C43 H43B 111.0
H43A C43 H43B 109.0
O7 C44 C43 104.1(6)
O7 C44 H44A 110.9
C43 C44 H44A 110.9
O7 C44 H44B 110.9
C43 C44 H44B 110.9
H44A C44 H44B 108.9
C48 O8 C45 107.5(12)
C45' O8 C48' 109.5(11)
C45' O8 Li2 127.1(15)
C48 O8 Li2 125.8(11)
C45 O8 Li2 124.4(14)
C48' O8 Li2 115.6(14)
O8 C45 C46 106.8(11)
O8 C45 H45A 110.4
C46 C45 H45A 110.4
O8 C45 H45B 110.4
C46 C45 H45B 110.4
H45A C45 H45B 108.6
C45 C46 C47 106.0(11)
C45 C46 H46A 110.5
C47 C46 H46A 110.5
C45 C46 H46B 110.5
C47 C46 H46B 110.5
H46A C46 H46B 108.7
C48 C47 C46 102.7(12)
C48 C47 H47A 111.2
C46 C47 H47A 111.2
C48 C47 H47B 111.2
C46 C47 H47B 111.2
H47A C47 H47B 109.1
O8 C48 C47 106.2(11)
O8 C48 H48A 110.5
C47 C48 H48A 110.5
O8 C48 H48B 110.5
C47 C48 H48B 110.5
H48A C48 H48B 108.7
O8 C45' C46' 104.2(12)
O8 C45' H45C 110.9
C46' C45' H45C 110.9
O8 C45' H45D 110.9
C46' C45' H45D 110.9
H45C C45' H45D 108.9
C45' C46' C47' 107.4(11)
C45' C46' H46C 110.2
C47' C46' H46C 110.2
C45' C46' H46D 110.2
C47' C46' H46D 110.2
H46C C46' H46D 108.5
C48' C47' C46' 106.8(11)
C48' C47' H47C 110.4
C46' C47' H47C 110.4
C48' C47' H47D 110.4
C46' C47' H47D 110.4
H47C C47' H47D 108.6
C47' C48' O8 106.1(11)
C47' C48' H48C 110.5
O8 C48' H48C 110.5
C47' C48' H48D 110.5
O8 C48' H48D 110.5
H48C C48' H48D 108.7
C49 O9 C52 108.4(11)
C50 C49 O9 109.2(12)
C50 C49 H49A 109.8
O9 C49 H49A 109.8
C50 C49 H49B 109.8
O9 C49 H49B 109.8
H49A C49 H49B 108.3
C49 C50 C51 107.9(11)
C49 C50 H50A 110.1
C51 C50 H50A 110.1
C49 C50 H50B 110.1
C51 C50 H50B 110.1
H50A C50 H50B 108.4
C52 C51 C50 105.4(10)
C52 C51 H51A 110.7
C50 C51 H51A 110.7
C52 C51 H51B 110.7
C50 C51 H51B 110.7
H51A C51 H51B 108.8
O9 C52 C51 108.0(10)
O9 C52 H52A 110.1
C51 C52 H52A 110.1
O9 C52 H52B 110.1
C51 C52 H52B 110.1
H52A C52 H52B 108.4
C49' O9' C52' 105.9(16)
C50' C49' O9' 103.9(16)
C50' C49' H49C 111.0
O9' C49' H49C 111.0
C50' C49' H49D 111.0
O9' C49' H49D 111.0
H49C C49' H49D 109.0
C49' C50' C51' 105.7(14)
C49' C50' H50C 110.6
C51' C50' H50C 110.6
C49' C50' H50D 110.6
C51' C50' H50D 110.6
H50C C50' H50D 108.7
C52' C51' C50' 105.3(13)
C52' C51' H51C 110.7
C50' C51' H51C 110.7
C52' C51' H51D 110.7
C50' C51' H51D 110.7
H51C C51' H51D 108.8
O9' C52' C51' 106.6(14)
O9' C52' H52C 110.4
C51' C52' H52C 110.4
O9' C52' H52D 110.4
C51' C52' H52D 110.4
H52C C52' H52D 108.6

loop_
_geom_bond_atom_site_label_1
_geom_bond_atom_site_label_2
_geom_bond_distance
S1 N1 1.585(5)
S1 N4 1.589(5)
S1 N3 1.592(5)
S1 N2 1.595(5)
S1 Cd1 2.9479(17)
S1 Cd2 2.9590(17)
N1 C1 1.492(8)
N1 Cd1 2.227(5)
N2 C5 1.495(8)
N2 Cd1 2.215(5)
N3 C9 1.482(8)
N3 Cd2 2.227(5)
N4 C13 1.484(9)
N4 Cd2 2.217(5)
C1 C4 1.524(9)
C1 C3 1.532(9)
C1 C2 1.533(9)
C2 H2A 0.9800
C2 H2B 0.9800
C2 H2C 0.9800
C3 H3A 0.9800
C3 H3B 0.9800
C3 H3C 0.9800
C4 H4A 0.9800
C4 H4B 0.9800
C4 H4C 0.9800
C5 C8 1.520(10)
C5 C6 1.521(10)
C5 C7 1.536(10)
C6 H6A 0.9800
C6 H6B 0.9800
C6 H6C 0.9800
C7 H7A 0.9800
C7 H7B 0.9800
C7 H7C 0.9800
C8 H8A 0.9800
C8 H8B 0.9800
C8 H8C 0.9800
C9 C12 1.522(9)
C9 C10 1.526(10)
C9 C11 1.533(10)
C10 H10A 0.9800
C10 H10B 0.9800
C10 H10C 0.9800
C11 H11A 0.9800
C11 H11B 0.9800
C11 H11C 0.9800
C12 H12A 0.9800
C12 H12B 0.9800
C12 H12C 0.9800
C13 C16 1.513(10)
C13 C14 1.530(10)
C13 C15 1.553(11)
C14 H14A 0.9800
C14 H14B 0.9800
C14 H14C 0.9800
C15 H15A 0.9800
C15 H15B 0.9800
C15 H15C 0.9800
C16 H16A 0.9800
C16 H16B 0.9800
C16 H16C 0.9800
Cd1 I1 2.7416(7)
Cd1 I2 2.7489(7)
Cd2 I4 2.7372(8)
Cd2 I3 2.7531(9)
Li1 O4 1.880(17)
Li1 O1 1.884(16)
Li1 O3 1.930(17)
Li1 O2 1.931(16)
Li2 O7 1.886(15)
Li2 O6 1.918(15)
Li2 O8 1.922(14)
Li2 O5 1.933(14)
O1 C20' 1.420(13)
O1 C20 1.442(11)
O1 C17' 1.445(13)
O1 C17 1.453(11)
C17 C18 1.486(13)
C17 H17A 0.9900
C17 H17B 0.9900
C18 C19 1.517(13)
C18 H18A 0.9900
C18 H18B 0.9900
C19 C20 1.487(12)
C19 H19A 0.9900
C19 H19B 0.9900
C20 H20A 0.9900
C20 H20B 0.9900
C17' C18' 1.479(14)
C17' H17C 0.9900
C17' H17D 0.9900
C18' C19' 1.510(15)
C18' H18C 0.9900
C18' H18D 0.9900
C19' C20' 1.464(14)
C19' H19C 0.9900
C19' H19D 0.9900
C20' H20C 0.9900
C20' H20D 0.9900
O2 C24 1.383(9)
O2 C21 1.454(9)
O2 C21' 1.460(14)
C21 C22 1.439(13)
C21 H21A 0.9900
C21 H21B 0.9900
C22 C21' 1.45(2)
C22 C23 1.509(12)
C22 H22A 0.9900
C22 H22B 0.9900
C22 H22C 0.9900
C22 H22D 0.9900
C23 C24 1.521(12)
C23 H23A 0.9900
C23 H23B 0.9900
C24 H24A 0.9900
C24 H24B 0.9900
C21' H21C 0.9900
C21' H21D 0.9900
O3 C25' 1.425(12)
O3 C28' 1.434(11)
O3 C25 1.448(13)
O3 C28 1.467(13)
C25 C26 1.466(13)
C25 H25A 0.9900
C25 H25B 0.9900
C26 C27 1.498(14)
C26 H26A 0.9900
C26 H26B 0.9900
C27 C28 1.472(14)
C27 H27A 0.9900
C27 H27B 0.9900
C28 H28A 0.9900
C28 H28B 0.9900
C25' C26' 1.460(13)
C25' H25C 0.9900
C25' H25D 0.9900
C26' C27' 1.509(14)
C26' H26C 0.9900
C26' H26D 0.9900
C27' C28' 1.466(12)
C27' H27C 0.9900
C27' H27D 0.9900
C28' H28C 0.9900
C28' H28D 0.9900
O4 C29' 1.400(12)
O4 C32' 1.436(11)
O4 C32 1.443(13)
O4 C29 1.456(13)
C29 C30 1.447(14)
C29 H29A 0.9900
C29 H29B 0.9900
C30 C31 1.499(15)
C30 H30A 0.9900
C30 H30B 0.9900
C31 C32 1.464(14)
C31 H31A 0.9900
C31 H31B 0.9900
C32 H32A 0.9900
C32 H32B 0.9900
C29' C30' 1.470(13)
C29' H29C 0.9900
C29' H29D 0.9900
C30' C31' 1.517(14)
C30' H30C 0.9900
C30' H30D 0.9900
C31' C32' 1.486(13)
C31' H31C 0.9900
C31' H31D 0.9900
C32' H32C 0.9900
C32' H32D 0.9900
O5 C36 1.436(7)
O5 C33 1.454(8)
C33 C34 1.460(9)
C33 H33A 0.9900
C33 H33B 0.9900
C34 C35 1.481(10)
C34 H34A 0.9900
C34 H34B 0.9900
C35 C36 1.487(9)
C35 H35A 0.9900
C35 H35B 0.9900
C36 H36A 0.9900
C36 H36B 0.9900
O6 C37 1.437(8)
O6 C40 1.440(8)
C37 C38 1.485(9)
C37 H37A 0.9900
C37 H37B 0.9900
C38 C39 1.505(10)
C38 H38A 0.9900
C38 H38B 0.9900
C39 C40 1.473(9)
C39 H39A 0.9900
C39 H39B 0.9900
C40 H40A 0.9900
C40 H40B 0.9900
O7 C41 1.432(8)
O7 C44 1.441(8)
C41 C42 1.494(9)
C41 H41A 0.9900
C41 H41B 0.9900
C42 C43 1.504(9)
C42 H42A 0.9900
C42 H42B 0.9900
C43 C44 1.482(10)
C43 H43A 0.9900
C43 H43B 0.9900
C44 H44A 0.9900
C44 H44B 0.9900
O8 C45' 1.425(12)
O8 C48 1.433(12)
O8 C45 1.436(12)
O8 C48' 1.444(12)
C45 C46 1.473(14)
C45 H45A 0.9900
C45 H45B 0.9900
C46 C47 1.511(14)
C46 H46A 0.9900
C46 H46B 0.9900
C47 C48 1.457(13)
C47 H47A 0.9900
C47 H47B 0.9900
C48 H48A 0.9900
C48 H48B 0.9900
C45' C46' 1.470(14)
C45' H45C 0.9900
C45' H45D 0.9900
C46' C47' 1.485(14)
C46' H46C 0.9900
C46' H46D 0.9900
C47' C48' 1.441(13)
C47' H47C 0.9900
C47' H47D 0.9900
C48' H48C 0.9900
C48' H48D 0.9900
O9 C49 1.431(12)
O9 C52 1.450(12)
C49 C50 1.429(13)
C49 H49A 0.9900
C49 H49B 0.9900
C50 C51 1.501(13)
C50 H50A 0.9900
C50 H50B 0.9900
C51 C52 1.472(13)
C51 H51A 0.9900
C51 H51B 0.9900
C52 H52A 0.9900
C52 H52B 0.9900
O9' C49' 1.451(14)
O9' C52' 1.454(14)
C49' C50' 1.448(14)
C49' H49C 0.9900
C49' H49D 0.9900
C50' C51' 1.502(15)
C50' H50C 0.9900
C50' H50D 0.9900
C51' C52' 1.468(14)
C51' H51C 0.9900
C51' H51D 0.9900
C52' H52C 0.9900
C52' H52D 0.9900

loop_
_geom_torsion_atom_site_label_1
_geom_torsion_atom_site_label_2
_geom_torsion_atom_site_label_3
_geom_torsion_atom_site_label_4
_geom_torsion
N4 S1 N1 C1 -56.6(6)
N3 S1 N1 C1 54.6(6)
N2 S1 N1 C1 178.5(5)
Cd1 S1 N1 C1 179.5(6)
Cd2 S1 N1 C1 -1.4(6)
N4 S1 N1 Cd1 123.8(3)
N3 S1 N1 Cd1 -125.0(3)
N2 S1 N1 Cd1 -1.0(3)
Cd2 S1 N1 Cd1 179.09(8)
N1 S1 N2 C5 179.0(6)
N4 S1 N2 C5 55.1(7)
N3 S1 N2 C5 -57.2(6)
Cd1 S1 N2 C5 178.0(7)
Cd2 S1 N2 C5 -1.1(7)
N1 S1 N2 Cd1 1.0(3)
N4 S1 N2 Cd1 -122.9(3)
N3 S1 N2 Cd1 124.8(3)
Cd2 S1 N2 Cd1 -179.09(8)
N1 S1 N3 C9 58.9(6)
N4 S1 N3 C9 -178.1(6)
N2 S1 N3 C9 -53.4(7)
Cd1 S1 N3 C9 2.6(7)
Cd2 S1 N3 C9 -178.2(7)
N1 S1 N3 Cd2 -122.9(3)
N4 S1 N3 Cd2 0.1(3)
N2 S1 N3 Cd2 124.8(3)
Cd1 S1 N3 Cd2 -179.18(9)
N1 S1 N4 C13 -55.5(7)
N3 S1 N4 C13 -178.6(6)
N2 S1 N4 C13 57.3(7)
Cd1 S1 N4 C13 0.7(7)
Cd2 S1 N4 C13 -178.5(7)
N1 S1 N4 Cd2 123.0(3)
N3 S1 N4 Cd2 -0.1(3)
N2 S1 N4 Cd2 -124.2(3)
Cd1 S1 N4 Cd2 179.19(8)
S1 N1 C1 C4 -123.6(6)
Cd1 N1 C1 C4 55.8(7)
S1 N1 C1 C3 121.0(5)
Cd1 N1 C1 C3 -59.6(7)
S1 N1 C1 C2 -0.6(8)
Cd1 N1 C1 C2 178.8(4)
S1 N2 C5 C8 -1.1(9)
Cd1 N2 C5 C8 176.2(5)
S1 N2 C5 C6 -123.2(6)
Cd1 N2 C5 C6 54.1(8)
S1 N2 C5 C7 120.7(6)
Cd1 N2 C5 C7 -61.9(7)
S1 N3 C9 C12 -3.1(9)
Cd2 N3 C9 C12 179.3(5)
S1 N3 C9 C10 119.4(6)
Cd2 N3 C9 C10 -58.2(7)
S1 N3 C9 C11 -124.7(6)
Cd2 N3 C9 C11 57.6(8)
S1 N4 C13 C16 -0.1(10)
Cd2 N4 C13 C16 -178.1(5)
S1 N4 C13 C14 -122.1(6)
Cd2 N4 C13 C14 59.8(8)
S1 N4 C13 C15 122.2(6)
Cd2 N4 C13 C15 -55.8(8)
O4 Li1 O1 C20' 143(2)
O3 Li1 O1 C20' -101(2)
O2 Li1 O1 C20' 22(2)
O4 Li1 O1 C20 164.6(13)
O3 Li1 O1 C20 -79.3(14)
O2 Li1 O1 C20 43.7(16)
O4 Li1 O1 C17' -44(4)
O3 Li1 O1 C17' 72(4)
O2 Li1 O1 C17' -165(3)
O4 Li1 O1 C17 -33(2)
O3 Li1 O1 C17 83(2)
O2 Li1 O1 C17 -153.7(19)
C20' O1 C17 C18 13(4)
C20 O1 C17 C18 -7(3)
C17' O1 C17 C18 -61(14)
Li1 O1 C17 C18 -171.9(15)
O1 C17 C18 C19 28(3)
C17 C18 C19 C20 -37(2)
C20' O1 C20 C19 -131(6)
C17' O1 C20 C19 -10(3)
C17 O1 C20 C19 -18(2)
Li1 O1 C20 C19 147.6(12)
C18 C19 C20 O1 34(2)
C20' O1 C17' C18' 21(5)
C20 O1 C17' C18' 4(4)
C17 O1 C17' C18' 131(18)
Li1 O1 C17' C18' -152.6(19)
O1 C17' C18' C19' -32(4)
C17' C18' C19' C20' 32(4)
C20 O1 C20' C19' 63(4)
C17' O1 C20' C19' -1(5)
C17 O1 C20' C19' -11(4)
Li1 O1 C20' C19' 174(2)
C18' C19' C20' O1 -20(4)
C24 O2 C21 C22 -25.5(11)
C21' O2 C21 C22 62.0(13)
Li1 O2 C21 C22 155.5(9)
O2 C21 C22 C21' -61.8(13)
O2 C21 C22 C23 35.7(10)
C21 C22 C23 C24 -33.0(9)
C21' C22 C23 C24 8.8(18)
C21 O2 C24 C23 3.5(10)
C21' O2 C24 C23 -38.1(17)
Li1 O2 C24 C23 -177.5(8)
C22 C23 C24 O2 18.4(9)
C21 C22 C21' O2 60.9(16)
C23 C22 C21' O2 -32(3)
C24 O2 C21' C22 44(3)
C21 O2 C21' C22 -60.6(16)
Li1 O2 C21' C22 -172.9(15)
C25' O3 C25 C26 92(3)
C28' O3 C25 C26 -27(2)
C28 O3 C25 C26 -5(3)
Li1 O3 C25 C26 -172.5(17)
O3 C25 C26 C27 -15(3)
C25 C26 C27 C28 29(3)
C25' O3 C28 C27 -3(3)
C28' O3 C28 C27 98(4)
C25 O3 C28 C27 24(3)
Li1 O3 C28 C27 -167.5(16)
C26 C27 C28 O3 -33(3)
C28' O3 C25' C26' -27(2)
C25 O3 C25' C26' -93(3)
C28 O3 C25' C26' -3(2)
Li1 O3 C25' C26' 160.9(13)
O3 C25' C26' C27' 36(2)
C25' C26' C27' C28' -33(2)
C25' O3 C28' C27' 5(2)
C25 O3 C28' C27' 28(2)
C28 O3 C28' C27' -81(3)
Li1 O3 C28' C27' 178.0(13)
C26' C27' C28' O3 18(2)
O1 Li1 O4 C29' 79.9(19)
O3 Li1 O4 C29' -34.6(19)
O2 Li1 O4 C29' -159.8(16)
O1 Li1 O4 C32' -104.1(14)
O3 Li1 O4 C32' 141.4(12)
O2 Li1 O4 C32' 16.1(16)
O1 Li1 O4 C32 -122(3)
O3 Li1 O4 C32 124(3)
O2 Li1 O4 C32 -1(3)
O1 Li1 O4 C29 31(2)
O3 Li1 O4 C29 -83.7(19)
O2 Li1 O4 C29 151.1(18)
C29' O4 C29 C30 77(3)
C32' O4 C29 C30 -28(3)
C32 O4 C29 C30 -11(4)
Li1 O4 C29 C30 -171(2)
O4 C29 C30 C31 -1(4)
C29 C30 C31 C32 12(4)
C29' O4 C32 C31 -24(3)
C32' O4 C32 C31 114(7)
C29 O4 C32 C31 19(4)
Li1 O4 C32 C31 174(2)
C30 C31 C32 O4 -20(4)
C32' O4 C29' C30' -2(2)
C32 O4 C29' C30' 10(3)
C29 O4 C29' C30' -92(2)
Li1 O4 C29' C30' 174.3(16)
O4 C29' C30' C31' 23(3)
C29' C30' C31' C32' -34(3)
C29' O4 C32' C31' -20(2)
C32 O4 C32' C31' -64(5)
C29 O4 C32' C31' 25(2)
Li1 O4 C32' C31' 163.9(13)
C30' C31' C32' O4 32(2)
C36 O5 C33 C34 6.5(10)
Li2 O5 C33 C34 165.0(8)
O5 C33 C34 C35 -22.4(11)
C33 C34 C35 C36 29.5(12)
C33 O5 C36 C35 12.0(10)
Li2 O5 C36 C35 -145.9(8)
C34 C35 C36 O5 -25.7(11)
C40 O6 C37 C38 -1.1(9)
Li2 O6 C37 C38 -170.5(7)
O6 C37 C38 C39 22.4(9)
C37 C38 C39 C40 -35.0(8)
C37 O6 C40 C39 -21.4(9)
Li2 O6 C40 C39 147.0(7)
C38 C39 C40 O6 34.8(8)
O6 Li2 O7 C41 -116.8(8)
O8 Li2 O7 C41 128.4(8)
O5 Li2 O7 C41 8.1(12)
O6 Li2 O7 C44 64.1(11)
O8 Li2 O7 C44 -50.7(11)
O5 Li2 O7 C44 -171.0(8)
C44 O7 C41 C42 -19.3(9)
Li2 O7 C41 C42 161.5(8)
O7 C41 C42 C43 -3.0(10)
C41 C42 C43 C44 23.1(10)
C41 O7 C44 C43 34.1(9)
Li2 O7 C44 C43 -146.7(8)
C42 C43 C44 O7 -34.9(10)
C45' O8 C45 C46 -100(14)
C48 O8 C45 C46 -14(4)
C48' O8 C45 C46 12(4)
Li2 O8 C45 C46 150(3)
O8 C45 C46 C47 -7(4)
C45 C46 C47 C48 24(4)
C45' O8 C48 C47 40(3)
C45 O8 C48 C47 30(3)
C48' O8 C48 C47 -61(3)
Li2 O8 C48 C47 -133.3(16)
C46 C47 C48 O8 -33(3)
C48 O8 C45' C46' -51(3)
C45 O8 C45' C46' 46(10)
C48' O8 C45' C46' -25(3)
Li2 O8 C45' C46' 122(2)
O8 C45' C46' C47' 18(4)
C45' C46' C47' C48' -5(4)
C46' C47' C48' O8 -10(3)
C45' O8 C48' C47' 23(3)
C48 O8 C48' C47' 110(4)
C45 O8 C48' C47' 13(3)
Li2 O8 C48' C47' -129.0(18)
C52 O9 C49 C50 -7(3)
O9 C49 C50 C51 0(3)
C49 C50 C51 C52 6(3)
C49 O9 C52 C51 11(2)
C50 C51 C52 O9 -11(2)
C52' O9' C49' C50' -36(4)
O9' C49' C50' C51' 32(4)
C49' C50' C51' C52' -17(6)
C49' O9' C52' C51' 25(5)
C50' C51' C52' O9' -5(6)
